data_1542397
loop_
_publ_author_name
'Lephoto, Mapudumo'
'Nakano, Koji'
'Appavoo, Divambal'
'Owaga, Bernard'
'Nozaki, Kyoko'
'Darkwa, James'

_publ_section_title
;
 Pyrazole Supported Zinc(II) Benzoates as Catalysts for the Ring Opening
 Copolymerization of Cyclohexene Oxide and Carbon Dioxide
;
_journal_issue 1
_journal_name_full Catalysts
_journal_page_first 17
_journal_paper_doi 10.3390/catal6010017
_journal_volume 6
_journal_year 2016
_chemical_formula_moiety 'C44 H30 N8 O12 Zn'
_chemical_formula_sum 'C44 H30 N8 O12 Zn'
_chemical_formula_weight 928.13
_chemical_name_systematic
;
 ?
;
_space_group_IT_number 14
_symmetry_cell_setting monoclinic
_symmetry_space_group_name_Hall '-P 2ybc'
_symmetry_space_group_name_H-M 'P 1 21/c 1'
_atom_sites_solution_hydrogens geom
_atom_sites_solution_primary direct
_atom_sites_solution_secondary difmap
_audit_conform_dict_location ftp://ftp.iucr.org/pub/cif_core.dic
_audit_conform_dict_name cif_core.dic
_audit_conform_dict_version 2.4
_audit_creation_date 2010-08-27T11:33:17-00:00
_audit_creation_method 'WinGX routine CIF_UPDATE'
_cell_angle_alpha 90
_cell_angle_beta 103.4660(10)
_cell_angle_gamma 90
_cell_formula_units_Z 4
_cell_length_a 13.9192(8)
_cell_length_b 13.7516(7)
_cell_length_c 21.5005(12)
_cell_measurement_reflns_used 79375
_cell_measurement_temperature 100(2)
_cell_measurement_theta_max 28.34
_cell_measurement_theta_min 1.5
_cell_volume 4002.3(4)
_computing_cell_refinement 'SAINT-plus (Bruker, 2004)'
_computing_data_collection 'APEX2 (Bruker, 2005)'
_computing_data_reduction 'SAINT-Plus and XPREP (Bruker, 2004)'
_computing_molecular_graphics 'DIAMOND (Brandenburg & Putz, 2005), ORTEP3 (Farrugia, 1997)'
_computing_publication_material 'WinGX (Farrugia, 1999)'
_computing_structure_refinement 'SHELXL-97 (Sheldrick, 2008)'
_computing_structure_solution 'SIR92 (Altomare et al., 1993)'
_diffrn_ambient_temperature 100(2)
_diffrn_measured_fraction_theta_full 0.997
_diffrn_measured_fraction_theta_max 0.997
_diffrn_measurement_device_type 'Bruker X8 ApexII 4K Kappa CCD'
_diffrn_measurement_method '\f and \w scans'
_diffrn_radiation_monochromator graphite
_diffrn_radiation_type MoK\a
_diffrn_radiation_wavelength 0.71073
_diffrn_reflns_av_R_equivalents 0.0689
_diffrn_reflns_av_unetI/netI 0.0434
_diffrn_reflns_limit_h_max 18
_diffrn_reflns_limit_h_min -18
_diffrn_reflns_limit_k_max 18
_diffrn_reflns_limit_k_min -17
_diffrn_reflns_limit_l_max 28
_diffrn_reflns_limit_l_min -28
_diffrn_reflns_number 77200
_diffrn_reflns_theta_full 28.34
_diffrn_reflns_theta_max 28.34
_diffrn_reflns_theta_min 1.5
_diffrn_standards_decay_% 0
_diffrn_standards_interval_count 0
_diffrn_standards_interval_time 0
_diffrn_standards_number 0
_exptl_absorpt_coefficient_mu 0.693
_exptl_absorpt_correction_T_max 0.9728
_exptl_absorpt_correction_T_min 0.8682
_exptl_absorpt_correction_type multi-scan
_exptl_absorpt_process_details 'SADABS (Bruker, 2008)'
_exptl_crystal_colour colourless
_exptl_crystal_density_diffrn 1.54
_exptl_crystal_density_method 'not measured'
_exptl_crystal_description plate
_exptl_crystal_F_000 1904
_exptl_crystal_size_max 0.21
_exptl_crystal_size_mid 0.11
_exptl_crystal_size_min 0.04
_refine_diff_density_max 0.529
_refine_diff_density_min -0.582
_refine_diff_density_rms 0.062
_refine_ls_extinction_method none
_refine_ls_goodness_of_fit_ref 1.03
_refine_ls_hydrogen_treatment constr
_refine_ls_matrix_type full
_refine_ls_number_parameters 586
_refine_ls_number_reflns 9969
_refine_ls_number_restraints 7
_refine_ls_restrained_S_all 1.03
_refine_ls_R_factor_all 0.0656
_refine_ls_R_factor_gt 0.0402
_refine_ls_shift/su_max 0.001
_refine_ls_shift/su_mean 0
_refine_ls_structure_factor_coef Fsqd
_refine_ls_weighting_details 'calc w=1/[\s^2^(Fo^2^)+(0.0348P)^2^+2.9415P] where P=(Fo^2^+2Fc^2^)/3'
_refine_ls_weighting_scheme calc
_refine_ls_wR_factor_gt 0.0838
_refine_ls_wR_factor_ref 0.0947
_reflns_number_gt 7376
_reflns_number_total 9969
_reflns_threshold_expression >2sigma(I)
_cod_data_source_file catalysts-06-00017.cif
_cod_data_source_block mo_10bo_diva6_0m
_cod_original_sg_symbol_H-M P21/c
_cod_database_code 1542397

loop_
_symmetry_equiv_pos_as_xyz
'x, y, z'
'-x, y+1/2, -z+1/2'
'-x, -y, -z'
'x, -y-1/2, z-1/2'

loop_
_atom_site_label
_atom_site_type_symbol
_atom_site_fract_x
_atom_site_fract_y
_atom_site_fract_z
_atom_site_U_iso_or_equiv
_atom_site_adp_type
_atom_site_occupancy
_atom_site_symmetry_multiplicity
_atom_site_calc_flag
_atom_site_refinement_flags
C1 C -0.02172(14) 0.12639(16) 0.14347(9) 0.0191(4) Uani 1 1 d .
C2 C -0.09748(15) 0.19030(16) 0.11610(10) 0.0225(4) Uani 1 1 d .
H2 H -0.082 0.2531 0.1028 0.027 Uiso 1 1 calc R
C3 C -0.19560(15) 0.16263(17) 0.10809(10) 0.0253(5) Uani 1 1 d .
H3 H -0.2469 0.2066 0.0894 0.03 Uiso 1 1 calc R
C4 C -0.21885(15) 0.07151(17) 0.12723(11) 0.0271(5) Uani 1 1 d .
H4 H -0.286 0.053 0.1222 0.033 Uiso 1 1 calc R
C5 C -0.14419(16) 0.00742(18) 0.15369(12) 0.0310(5) Uani 1 1 d .
H5 H -0.1601 -0.0555 0.1665 0.037 Uiso 1 1 calc R
C6 C -0.04604(16) 0.03438(16) 0.16174(11) 0.0267(5) Uani 1 1 d .
H6 H 0.0049 -0.0103 0.1798 0.032 Uiso 1 1 calc R
C7 C 0.08319(14) 0.15461(16) 0.15405(9) 0.0189(4) Uani 1 1 d .
C8 C 0.16973(14) 0.10344(16) 0.17806(10) 0.0210(4) Uani 1 1 d .
H8 H 0.1754 0.0381 0.1928 0.025 Uiso 1 1 calc R
C9 C 0.24685(14) 0.16766(16) 0.17617(9) 0.0193(4) Uani 1 1 d .
C10 C 0.35540(14) 0.15397(16) 0.19440(10) 0.0203(4) Uani 1 1 d .
C11 C 0.40270(16) 0.13045(17) 0.25695(10) 0.0270(5) Uani 1 1 d .
H11 H 0.3651 0.1193 0.2879 0.032 Uiso 1 1 calc R
C12 C 0.50480(16) 0.12336(19) 0.27403(11) 0.0316(5) Uani 1 1 d .
H12 H 0.5369 0.1074 0.3168 0.038 Uiso 1 1 calc R
C13 C 0.56011(16) 0.13923(18) 0.22950(12) 0.0311(5) Uani 1 1 d .
H13 H 0.6301 0.1353 0.2418 0.037 Uiso 1 1 calc R
C14 C 0.51355(15) 0.16085(18) 0.16705(12) 0.0288(5) Uani 1 1 d .
H14 H 0.5516 0.1711 0.1362 0.035 Uiso 1 1 calc R
C15 C 0.41121(15) 0.16770(16) 0.14911(11) 0.0238(4) Uani 1 1 d .
H15 H 0.3793 0.1817 0.106 0.029 Uiso 1 1 calc R
C16 C 0.19293(14) 0.31293(16) -0.00588(10) 0.0196(4) Uani 1 1 d .
C17 C 0.12245(14) 0.37939(17) 0.00323(10) 0.0228(4) Uani 1 1 d .
H17 H 0.1423 0.4423 0.0195 0.027 Uiso 1 1 calc R
C18 C 0.02292(15) 0.35448(17) -0.01124(11) 0.0256(5) Uani 1 1 d .
H18 H -0.0251 0.4003 -0.0051 0.031 Uiso 1 1 calc R
C19 C -0.00588(15) 0.26317(18) -0.03451(10) 0.0273(5) Uani 1 1 d .
H19 H -0.0738 0.2459 -0.0439 0.033 Uiso 1 1 calc R
C20 C 0.06336(16) 0.19652(18) -0.04430(11) 0.0293(5) Uani 1 1 d .
H20 H 0.043 0.1337 -0.0606 0.035 Uiso 1 1 calc R
C21 C 0.16284(15) 0.22134(17) -0.03026(10) 0.0252(5) Uani 1 1 d .
H21 H 0.2104 0.1757 -0.0373 0.03 Uiso 1 1 calc R
C22 C 0.29843(14) 0.33867(15) 0.01357(10) 0.0184(4) Uani 1 1 d .
C23 C 0.37385(14) 0.32871(16) -0.01892(10) 0.0213(4) Uani 1 1 d .
H23 H 0.3681 0.3044 -0.061 0.026 Uiso 1 1 calc R
C24 C 0.45879(14) 0.36163(15) 0.02302(10) 0.0192(4) Uani 1 1 d .
C25 C 0.56091(14) 0.36957(15) 0.01567(11) 0.0221(4) Uani 1 1 d .
C26 C 0.58124(17) 0.34788(18) -0.04343(12) 0.0302(5) Uani 1 1 d .
H26 H 0.5292 0.3287 -0.0782 0.036 Uiso 1 1 calc R
C27 C 0.67707(18) 0.35414(19) -0.05158(14) 0.0375(6) Uani 1 1 d .
H27 H 0.6906 0.3394 -0.0919 0.045 Uiso 1 1 calc R
C28 C 0.75244(17) 0.38176(18) -0.00113(15) 0.0398(6) Uani 1 1 d .
H28 H 0.8181 0.3854 -0.0066 0.048 Uiso 1 1 calc R
C29 C 0.73336(17) 0.40420(18) 0.05727(14) 0.0379(6) Uani 1 1 d .
H29 H 0.7858 0.4243 0.0916 0.046 Uiso 1 1 calc R
C30 C 0.63800(15) 0.39767(17) 0.06631(12) 0.0303(5) Uani 1 1 d .
H30 H 0.6254 0.4123 0.1068 0.036 Uiso 1 1 calc R
C31 C 0.10258(15) 0.49438(16) 0.15300(10) 0.0230(4) Uani 1 1 d .
C32 C 0.06429(14) 0.58751(15) 0.17561(9) 0.0186(4) Uani 1 1 d .
C33 C 0.12833(14) 0.65955(16) 0.20555(9) 0.0198(4) Uani 1 1 d .
H33 H 0.1977 0.6518 0.2116 0.024 Uiso 1 1 calc R
C34 C 0.08995(14) 0.74270(15) 0.22643(9) 0.0190(4) Uani 1 1 d .
C35 C -0.01066(14) 0.75820(16) 0.21779(9) 0.0193(4) Uani 1 1 d .
H35 H -0.0363 0.8162 0.2317 0.023 Uiso 1 1 calc R
C36 C -0.07167(13) 0.68443(16) 0.18785(9) 0.0191(4) Uani 1 1 d .
C37 C -0.03724(14) 0.59917(15) 0.16731(9) 0.0194(4) Uani 1 1 d .
H37 H -0.0817 0.5495 0.1479 0.023 Uiso 1 1 calc R
C38 C 0.47316(15) 0.39696(16) 0.23791(11) 0.0247(5) Uani 1 1 d .
C39 C 0.52488(15) 0.39696(15) 0.30769(10) 0.0220(4) Uani 1 1 d .
C40 C 0.62782(15) 0.39977(16) 0.32502(10) 0.0238(5) Uani 1 1 d .
H40 H 0.6655 0.3988 0.2934 0.029 Uiso 1 1 calc R
C41 C 0.67383(15) 0.40405(16) 0.38929(10) 0.0237(5) Uani 1 1 d .
C42 C 0.62302(16) 0.40522(16) 0.43720(11) 0.0249(5) Uani 1 1 d .
H42 H 0.6561 0.4095 0.4811 0.03 Uiso 1 1 calc R
C43 C 0.52136(16) 0.39978(16) 0.41792(11) 0.0243(5) Uani 1 1 d .
C44 C 0.47100(15) 0.39577(15) 0.35459(11) 0.0239(5) Uani 1 1 d .
H44 H 0.4009 0.3923 0.3433 0.029 Uiso 1 1 calc R
N1 N 0.11028(12) 0.24426(13) 0.13983(8) 0.0193(4) Uani 1 1 d .
H1 H 0.0686 0.2909 0.1238 0.023 Uiso 1 1 calc R
N2 N 0.20961(11) 0.25367(13) 0.15321(8) 0.0196(4) Uani 1 1 d .
N3 N 0.33518(11) 0.37584(13) 0.07202(8) 0.0193(3) Uani 1 1 d .
N4 N 0.43290(11) 0.38940(13) 0.07660(8) 0.0202(4) Uani 1 1 d .
H4A H 0.4742 0.4134 0.1105 0.024 Uiso 1 1 calc R
N5 N 0.78267(13) 0.40592(15) 0.40832(9) 0.0289(4) Uani 1 1 d U
N6 N 0.46428(14) 0.39821(14) 0.46762(9) 0.0282(4) Uani 1 1 d .
N7 N 0.15797(13) 0.81759(14) 0.25994(8) 0.0233(4) Uani 1 1 d .
N8 N -0.17963(12) 0.69755(14) 0.17740(8) 0.0220(4) Uani 1 1 d .
O1 O 0.37921(10) 0.39295(12) 0.22689(7) 0.0275(3) Uani 1 1 d .
O2 O 0.52439(11) 0.40311(13) 0.19823(7) 0.0314(4) Uani 1 1 d .
O3 O 0.19531(10) 0.49301(11) 0.15621(7) 0.0266(3) Uani 1 1 d .
O4 O 0.04260(11) 0.42853(12) 0.13378(8) 0.0289(4) Uani 1 1 d .
O5 O 0.37414(12) 0.40370(13) 0.45049(8) 0.0355(4) Uani 1 1 d .
O6 O 0.51023(13) 0.39191(13) 0.52348(8) 0.0351(4) Uani 1 1 d .
O7 O 0.82193(12) 0.43257(17) 0.46215(8) 0.0470(5) Uani 1 1 d .
O8 O 0.82779(11) 0.38018(12) 0.36828(7) 0.0298(3) Uani 1 1 d U
O9 O 0.24633(10) 0.79847(12) 0.27398(8) 0.0293(4) Uani 1 1 d .
O10 O 0.12265(12) 0.89475(12) 0.27230(8) 0.0316(4) Uani 1 1 d .
O11 O -0.21015(11) 0.77507(12) 0.19327(8) 0.0310(4) Uani 1 1 d .
O12 O -0.23229(10) 0.62983(12) 0.15350(7) 0.0279(3) Uani 1 1 d .
Zn1 Zn 0.277725(16) 0.380815(18) 0.148842(12) 0.01986(7) Uani 1 1 d .

loop_
_atom_site_aniso_label
_atom_site_aniso_U_11
_atom_site_aniso_U_22
_atom_site_aniso_U_33
_atom_site_aniso_U_23
_atom_site_aniso_U_13
_atom_site_aniso_U_12
C1 0.0174(9) 0.0218(11) 0.0180(9) -0.0038(8) 0.0041(7) -0.0029(8)
C2 0.0198(10) 0.0220(12) 0.0248(11) 0.0007(9) 0.0036(8) -0.0023(8)
C3 0.0169(9) 0.0297(13) 0.0274(11) -0.0015(10) 0.0011(8) 0.0008(9)
C4 0.0180(10) 0.0295(13) 0.0330(12) -0.0047(10) 0.0043(9) -0.0057(9)
C5 0.0262(11) 0.0225(13) 0.0441(14) 0.0011(11) 0.0077(10) -0.0052(9)
C6 0.0207(10) 0.0208(12) 0.0376(13) -0.0002(10) 0.0047(9) 0.0016(8)
C7 0.0171(9) 0.0218(11) 0.0181(10) -0.0028(8) 0.0047(8) -0.0009(8)
C8 0.0205(9) 0.0195(11) 0.0231(10) 0.0000(8) 0.0055(8) 0.0015(8)
C9 0.0183(9) 0.0233(11) 0.0175(10) -0.0042(8) 0.0066(8) 0.0006(8)
C10 0.0164(9) 0.0198(11) 0.0247(11) -0.0043(8) 0.0049(8) 0.0026(8)
C11 0.0233(10) 0.0339(14) 0.0242(11) -0.0033(10) 0.0061(8) 0.0046(9)
C12 0.0241(11) 0.0404(15) 0.0265(11) -0.0066(11) -0.0017(9) 0.0051(10)
C13 0.0174(10) 0.0333(14) 0.0407(13) -0.0103(11) 0.0028(9) 0.0012(9)
C14 0.0201(10) 0.0313(13) 0.0372(13) -0.0031(10) 0.0114(9) 0.0014(9)
C15 0.0195(10) 0.0250(12) 0.0273(11) -0.0016(9) 0.0062(8) 0.0021(8)
C16 0.0136(9) 0.0258(12) 0.0191(10) 0.0033(8) 0.0033(7) -0.0012(8)
C17 0.0163(9) 0.0225(11) 0.0281(11) 0.0015(9) 0.0022(8) -0.0014(8)
C18 0.0150(9) 0.0316(13) 0.0295(12) 0.0013(10) 0.0037(8) 0.0025(8)
C19 0.0146(9) 0.0390(14) 0.0274(11) -0.0001(10) 0.0035(8) -0.0064(9)
C20 0.0221(10) 0.0328(14) 0.0326(12) -0.0087(10) 0.0054(9) -0.0070(9)
C21 0.0208(10) 0.0288(13) 0.0265(11) -0.0042(9) 0.0064(8) -0.0015(9)
C22 0.0142(9) 0.0187(11) 0.0213(10) 0.0039(8) 0.0019(7) 0.0016(8)
C23 0.0166(9) 0.0264(12) 0.0212(10) 0.0035(9) 0.0048(8) 0.0022(8)
C24 0.0152(9) 0.0181(11) 0.0248(10) 0.0051(8) 0.0054(8) 0.0016(7)
C25 0.0158(9) 0.0174(11) 0.0345(12) 0.0080(9) 0.0083(8) 0.0009(8)
C26 0.0239(11) 0.0321(13) 0.0376(13) 0.0075(11) 0.0131(10) 0.0021(9)
C27 0.0315(12) 0.0355(15) 0.0531(16) 0.0097(12) 0.0255(12) 0.0038(10)
C28 0.0207(11) 0.0285(13) 0.0762(19) 0.0103(14) 0.0235(12) 0.0013(10)
C29 0.0171(10) 0.0308(14) 0.0644(18) -0.0013(12) 0.0064(11) -0.0029(9)
C30 0.0186(10) 0.0294(14) 0.0429(14) -0.0017(11) 0.0073(9) -0.0014(9)
C31 0.0197(10) 0.0248(12) 0.0258(11) 0.0003(9) 0.0077(8) 0.0023(8)
C32 0.0161(9) 0.0206(11) 0.0197(10) 0.0021(8) 0.0056(7) 0.0022(8)
C33 0.0134(9) 0.0271(12) 0.0193(10) 0.0041(9) 0.0048(7) 0.0025(8)
C34 0.0179(9) 0.0206(11) 0.0189(10) 0.0021(8) 0.0053(8) -0.0008(8)
C35 0.0194(9) 0.0204(11) 0.0196(10) 0.0041(8) 0.0075(8) 0.0043(8)
C36 0.0124(8) 0.0258(12) 0.0199(10) 0.0057(8) 0.0051(7) 0.0024(8)
C37 0.0161(9) 0.0227(11) 0.0199(10) 0.0026(8) 0.0052(7) -0.0001(8)
C38 0.0208(10) 0.0225(12) 0.0283(11) -0.0078(9) 0.0005(9) 0.0004(8)
C39 0.0202(10) 0.0185(11) 0.0261(11) -0.0035(9) 0.0031(8) 0.0009(8)
C40 0.0214(10) 0.0248(12) 0.0245(11) -0.0022(9) 0.0040(8) 0.0024(8)
C41 0.0197(10) 0.0228(12) 0.0277(11) 0.0024(9) 0.0034(8) 0.0028(8)
C42 0.0264(11) 0.0241(12) 0.0229(11) 0.0009(9) 0.0031(8) 0.0027(9)
C43 0.0275(11) 0.0189(12) 0.0285(11) 0.0006(9) 0.0108(9) 0.0015(8)
C44 0.0198(10) 0.0194(12) 0.0319(12) -0.0042(9) 0.0049(8) -0.0003(8)
N1 0.0134(8) 0.0211(10) 0.0228(9) 0.0010(7) 0.0030(7) 0.0002(7)
N2 0.0129(8) 0.0232(10) 0.0225(9) -0.0013(7) 0.0039(7) 0.0003(7)
N3 0.0119(7) 0.0192(9) 0.0268(9) 0.0006(7) 0.0044(6) -0.0005(7)
N4 0.0116(7) 0.0230(10) 0.0251(9) -0.0013(8) 0.0026(6) -0.0013(7)
N5 0.0212(9) 0.0386(12) 0.0248(9) 0.0042(8) 0.0014(7) 0.0036(8)
N6 0.0299(10) 0.0249(11) 0.0322(11) 0.0023(8) 0.0121(8) -0.0006(8)
N7 0.0225(9) 0.0252(10) 0.0228(9) 0.0018(8) 0.0063(7) -0.0033(7)
N8 0.0154(8) 0.0301(11) 0.0217(9) 0.0077(8) 0.0066(7) 0.0039(7)
O1 0.0169(7) 0.0336(10) 0.0299(8) -0.0085(7) 0.0015(6) -0.0024(6)
O2 0.0190(7) 0.0472(11) 0.0270(8) -0.0112(7) 0.0036(6) -0.0002(7)
O3 0.0188(7) 0.0265(9) 0.0367(9) -0.0034(7) 0.0109(6) 0.0039(6)
O4 0.0217(7) 0.0241(9) 0.0417(10) -0.0057(7) 0.0087(7) 0.0005(6)
O5 0.0281(8) 0.0380(11) 0.0442(10) 0.0018(8) 0.0161(8) -0.0008(7)
O6 0.0410(9) 0.0381(11) 0.0286(9) 0.0041(8) 0.0133(7) 0.0017(8)
O7 0.0267(9) 0.0855(16) 0.0250(9) -0.0044(10) -0.0014(7) -0.0010(9)
O8 0.0213(7) 0.0369(10) 0.0307(8) 0.0033(7) 0.0052(6) 0.0074(7)
O9 0.0166(7) 0.0334(9) 0.0363(9) -0.0002(7) 0.0032(6) -0.0030(6)
O10 0.0312(8) 0.0245(9) 0.0381(9) -0.0061(7) 0.0060(7) 0.0015(7)
O11 0.0219(8) 0.0260(9) 0.0485(10) 0.0074(8) 0.0153(7) 0.0079(6)
O12 0.0159(7) 0.0389(10) 0.0284(8) -0.0011(7) 0.0039(6) -0.0017(7)
Zn1 0.01158(10) 0.02221(13) 0.02634(13) -0.00469(11) 0.00549(8) -0.00093(9)

loop_
_atom_type_symbol
_atom_type_description
_atom_type_scat_dispersion_real
_atom_type_scat_dispersion_imag
_atom_type_scat_source
C C 0.0033 0.0016 'International Tables Vol C Tables 4.2.6.8 and 6.1.1.4'
H H 0 0 'International Tables Vol C Tables 4.2.6.8 and 6.1.1.4'
N N 0.0061 0.0033 'International Tables Vol C Tables 4.2.6.8 and 6.1.1.4'
O O 0.0106 0.006 'International Tables Vol C Tables 4.2.6.8 and 6.1.1.4'
Zn Zn 0.2839 1.4301 'International Tables Vol C Tables 4.2.6.8 and 6.1.1.4'

loop_
_geom_angle_atom_site_label_1
_geom_angle_atom_site_label_2
_geom_angle_atom_site_label_3
_geom_angle
C6 C1 C2 118.90(18)
C6 C1 C7 119.54(19)
C2 C1 C7 121.56(19)
C3 C2 C1 120.3(2)
C3 C2 H2 119.8
C1 C2 H2 119.8
C4 C3 C2 120.2(2)
C4 C3 H3 119.9
C2 C3 H3 119.9
C5 C4 C3 119.7(2)
C5 C4 H4 120.1
C3 C4 H4 120.1
C4 C5 C6 120.4(2)
C4 C5 H5 119.8
C6 C5 H5 119.8
C5 C6 C1 120.4(2)
C5 C6 H6 119.8
C1 C6 H6 119.8
N1 C7 C8 106.53(17)
N1 C7 C1 121.70(18)
C8 C7 C1 131.8(2)
C7 C8 C9 105.96(19)
C7 C8 H8 127
C9 C8 H8 127
N2 C9 C8 109.57(17)
N2 C9 C10 119.54(18)
C8 C9 C10 130.9(2)
C11 C10 C15 119.49(19)
C11 C10 C9 120.60(18)
C15 C10 C9 119.88(19)
C12 C11 C10 119.8(2)
C12 C11 H11 120.1
C10 C11 H11 120.1
C13 C12 C11 120.6(2)
C13 C12 H12 119.7
C11 C12 H12 119.7
C12 C13 C14 119.9(2)
C12 C13 H13 120.1
C14 C13 H13 120.1
C13 C14 C15 120.2(2)
C13 C14 H14 119.9
C15 C14 H14 119.9
C14 C15 C10 120.0(2)
C14 C15 H15 120
C10 C15 H15 120
C17 C16 C21 119.27(18)
C17 C16 C22 119.50(19)
C21 C16 C22 121.16(19)
C16 C17 C18 120.4(2)
C16 C17 H17 119.8
C18 C17 H17 119.8
C19 C18 C17 119.8(2)
C19 C18 H18 120.1
C17 C18 H18 120.1
C18 C19 C20 120.42(19)
C18 C19 H19 119.8
C20 C19 H19 119.8
C19 C20 C21 120.0(2)
C19 C20 H20 120
C21 C20 H20 120
C20 C21 C16 120.1(2)
C20 C21 H21 119.9
C16 C21 H21 119.9
N3 C22 C23 109.80(17)
N3 C22 C16 119.63(17)
C23 C22 C16 130.54(19)
C24 C23 C22 105.63(18)
C24 C23 H23 127.2
C22 C23 H23 127.2
N4 C24 C23 107.03(17)
N4 C24 C25 122.10(19)
C23 C24 C25 130.86(19)
C30 C25 C26 119.19(19)
C30 C25 C24 121.6(2)
C26 C25 C24 119.2(2)
C27 C26 C25 120.4(2)
C27 C26 H26 119.8
C25 C26 H26 119.8
C28 C27 C26 119.8(2)
C28 C27 H27 120.1
C26 C27 H27 120.1
C27 C28 C29 120.5(2)
C27 C28 H28 119.8
C29 C28 H28 119.8
C28 C29 C30 120.4(2)
C28 C29 H29 119.8
C30 C29 H29 119.8
C29 C30 C25 119.7(2)
C29 C30 H30 120.1
C25 C30 H30 120.1
O4 C31 O3 127.1(2)
O4 C31 C32 117.87(17)
O3 C31 C32 115.04(19)
C33 C32 C37 120.07(19)
C33 C32 C31 121.21(17)
C37 C32 C31 118.70(18)
C34 C33 C32 119.14(18)
C34 C33 H33 120.4
C32 C33 H33 120.4
C33 C34 C35 122.63(19)
C33 C34 N7 119.08(17)
C35 C34 N7 118.28(18)
C36 C35 C34 116.22(19)
C36 C35 H35 121.9
C34 C35 H35 121.9
C37 C36 C35 123.51(18)
C37 C36 N8 118.20(18)
C35 C36 N8 118.29(18)
C36 C37 C32 118.39(19)
C36 C37 H37 120.8
C32 C37 H37 120.8
O2 C38 O1 127.3(2)
O2 C38 C39 117.98(18)
O1 C38 C39 114.64(19)
C44 C39 C40 120.1(2)
C44 C39 C38 120.63(18)
C40 C39 C38 119.30(19)
C41 C40 C39 118.4(2)
C41 C40 H40 120.8
C39 C40 H40 120.8
C42 C41 C40 123.3(2)
C42 C41 N5 117.72(19)
C40 C41 N5 119.01(19)
C41 C42 C43 116.3(2)
C41 C42 H42 121.8
C43 C42 H42 121.8
C44 C43 C42 123.2(2)
C44 C43 N6 118.66(19)
C42 C43 N6 118.1(2)
C43 C44 C39 118.66(19)
C43 C44 H44 120.7
C39 C44 H44 120.7
C7 N1 N2 111.50(16)
C7 N1 H1 124.3
N2 N1 H1 124.3
C9 N2 N1 106.44(16)
C9 N2 Zn1 129.95(13)
N1 N2 Zn1 123.09(13)
C22 N3 N4 106.13(15)
C22 N3 Zn1 130.43(13)
N4 N3 Zn1 121.63(13)
C24 N4 N3 111.42(16)
C24 N4 H4A 124.3
N3 N4 H4A 124.3
O7 N5 O8 124.30(19)
O7 N5 C41 118.32(18)
O8 N5 C41 117.38(18)
O5 N6 O6 124.29(19)
O5 N6 C43 117.95(19)
O6 N6 C43 117.76(18)
O10 N7 O9 124.30(18)
O10 N7 C34 117.94(17)
O9 N7 C34 117.76(18)
O12 N8 O11 124.56(17)
O12 N8 C36 117.39(17)
O11 N8 C36 118.05(18)
C38 O1 Zn1 132.52(15)
C31 O3 Zn1 127.84(15)
O1 Zn1 O3 100.71(7)
O1 Zn1 N3 111.63(6)
O3 Zn1 N3 116.78(7)
O1 Zn1 N2 107.04(7)
O3 Zn1 N2 113.15(6)
N3 Zn1 N2 107.11(7)

loop_
_geom_bond_atom_site_label_1
_geom_bond_atom_site_label_2
_geom_bond_distance
C1 C6 1.390(3)
C1 C2 1.393(3)
C1 C7 1.477(3)
C2 C3 1.389(3)
C2 H2 0.95
C3 C4 1.381(3)
C3 H3 0.95
C4 C5 1.380(3)
C4 H4 0.95
C5 C6 1.387(3)
C5 H5 0.95
C6 H6 0.95
C7 N1 1.345(3)
C7 C8 1.387(3)
C8 C9 1.398(3)
C8 H8 0.95
C9 N2 1.339(3)
C9 C10 1.482(3)
C10 C11 1.391(3)
C10 C15 1.393(3)
C11 C12 1.386(3)
C11 H11 0.95
C12 C13 1.378(3)
C12 H12 0.95
C13 C14 1.381(3)
C13 H13 0.95
C14 C15 1.390(3)
C14 H14 0.95
C15 H15 0.95
C16 C17 1.388(3)
C16 C21 1.391(3)
C16 C22 1.473(3)
C17 C18 1.390(3)
C17 H17 0.95
C18 C19 1.376(3)
C18 H18 0.95
C19 C20 1.381(3)
C19 H19 0.95
C20 C21 1.389(3)
C20 H20 0.95
C21 H21 0.95
C22 N3 1.343(3)
C22 C23 1.396(3)
C23 C24 1.385(3)
C23 H23 0.95
C24 N4 1.340(3)
C24 C25 1.470(3)
C25 C30 1.394(3)
C25 C26 1.397(3)
C26 C27 1.388(3)
C26 H26 0.95
C27 C28 1.375(4)
C27 H27 0.95
C28 C29 1.378(4)
C28 H28 0.95
C29 C30 1.388(3)
C29 H29 0.95
C30 H30 0.95
C31 O4 1.236(3)
C31 O3 1.277(2)
C31 C32 1.510(3)
C32 C33 1.387(3)
C32 C37 1.392(3)
C33 C34 1.381(3)
C33 H33 0.95
C34 C35 1.386(3)
C34 N7 1.469(3)
C35 C36 1.382(3)
C35 H35 0.95
C36 C37 1.378(3)
C36 N8 1.478(2)
C37 H37 0.95
C38 O2 1.235(3)
C38 O1 1.275(2)
C38 C39 1.505(3)
C39 C44 1.390(3)
C39 C40 1.395(3)
C40 C41 1.382(3)
C40 H40 0.95
C41 C42 1.379(3)
C41 N5 1.475(3)
C42 C43 1.381(3)
C42 H42 0.95
C43 C44 1.380(3)
C43 N6 1.473(3)
C44 H44 0.95
N1 N2 1.351(2)
N1 H1 0.88
N2 Zn1 2.0016(18)
N3 N4 1.354(2)
N3 Zn1 1.9968(17)
N4 H4A 0.88
N5 O7 1.216(2)
N5 O8 1.230(2)
N6 O5 1.225(2)
N6 O6 1.225(2)
N7 O10 1.224(2)
N7 O9 1.225(2)
N8 O12 1.222(2)
N8 O11 1.225(2)
O1 Zn1 1.9327(15)
O3 Zn1 1.9509(15)

loop_
_geom_torsion_atom_site_label_1
_geom_torsion_atom_site_label_2
_geom_torsion_atom_site_label_3
_geom_torsion_atom_site_label_4
_geom_torsion
C6 C1 C2 C3 0.9(3)
C7 C1 C2 C3 -178.47(19)
C1 C2 C3 C4 0.0(3)
C2 C3 C4 C5 -0.8(3)
C3 C4 C5 C6 0.6(4)
C4 C5 C6 C1 0.2(4)
C2 C1 C6 C5 -1.0(3)
C7 C1 C6 C5 178.4(2)
C6 C1 C7 N1 -176.96(19)
C2 C1 C7 N1 2.4(3)
C6 C1 C7 C8 3.1(3)
C2 C1 C7 C8 -177.6(2)
N1 C7 C8 C9 -0.6(2)
C1 C7 C8 C9 179.4(2)
C7 C8 C9 N2 0.9(2)
C7 C8 C9 C10 -178.8(2)
N2 C9 C10 C11 119.3(2)
C8 C9 C10 C11 -61.1(3)
N2 C9 C10 C15 -58.7(3)
C8 C9 C10 C15 120.9(3)
C15 C10 C11 C12 1.7(3)
C9 C10 C11 C12 -176.3(2)
C10 C11 C12 C13 -0.1(4)
C11 C12 C13 C14 -1.1(4)
C12 C13 C14 C15 0.7(4)
C13 C14 C15 C10 0.8(4)
C11 C10 C15 C14 -2.0(3)
C9 C10 C15 C14 176.0(2)
C21 C16 C17 C18 0.6(3)
C22 C16 C17 C18 -176.15(19)
C16 C17 C18 C19 0.3(3)
C17 C18 C19 C20 -0.8(3)
C18 C19 C20 C21 0.4(4)
C19 C20 C21 C16 0.5(3)
C17 C16 C21 C20 -1.0(3)
C22 C16 C21 C20 175.7(2)
C17 C16 C22 N3 48.8(3)
C21 C16 C22 N3 -127.9(2)
C17 C16 C22 C23 -133.3(2)
C21 C16 C22 C23 50.0(3)
N3 C22 C23 C24 0.2(2)
C16 C22 C23 C24 -177.9(2)
C22 C23 C24 N4 -0.3(2)
C22 C23 C24 C25 -179.5(2)
N4 C24 C25 C30 6.3(3)
C23 C24 C25 C30 -174.7(2)
N4 C24 C25 C26 -174.1(2)
C23 C24 C25 C26 5.0(3)
C30 C25 C26 C27 0.1(3)
C24 C25 C26 C27 -179.6(2)
C25 C26 C27 C28 0.1(4)
C26 C27 C28 C29 -0.6(4)
C27 C28 C29 C30 1.1(4)
C28 C29 C30 C25 -0.9(4)
C26 C25 C30 C29 0.3(3)
C24 C25 C30 C29 180.0(2)
O4 C31 C32 C33 171.4(2)
O3 C31 C32 C33 -8.4(3)
O4 C31 C32 C37 -7.0(3)
O3 C31 C32 C37 173.14(19)
C37 C32 C33 C34 -0.4(3)
C31 C32 C33 C34 -178.84(18)
C32 C33 C34 C35 -1.1(3)
C32 C33 C34 N7 178.09(18)
C33 C34 C35 C36 1.2(3)
N7 C34 C35 C36 -178.01(17)
C34 C35 C36 C37 0.2(3)
C34 C35 C36 N8 -179.90(17)
C35 C36 C37 C32 -1.7(3)
N8 C36 C37 C32 178.43(17)
C33 C32 C37 C36 1.8(3)
C31 C32 C37 C36 -179.78(18)
O2 C38 C39 C44 176.3(2)
O1 C38 C39 C44 -1.9(3)
O2 C38 C39 C40 -2.6(3)
O1 C38 C39 C40 179.1(2)
C44 C39 C40 C41 -1.8(3)
C38 C39 C40 C41 177.2(2)
C39 C40 C41 C42 0.3(3)
C39 C40 C41 N5 179.3(2)
C40 C41 C42 C43 1.3(3)
N5 C41 C42 C43 -177.68(19)
C41 C42 C43 C44 -1.6(3)
C41 C42 C43 N6 178.42(19)
C42 C43 C44 C39 0.2(3)
N6 C43 C44 C39 -179.81(19)
C40 C39 C44 C43 1.5(3)
C38 C39 C44 C43 -177.42(19)
C8 C7 N1 N2 0.2(2)
C1 C7 N1 N2 -179.82(17)
C8 C9 N2 N1 -0.8(2)
C10 C9 N2 N1 178.90(17)
C8 C9 N2 Zn1 171.04(14)
C10 C9 N2 Zn1 -9.3(3)
C7 N1 N2 C9 0.4(2)
C7 N1 N2 Zn1 -172.13(13)
C23 C22 N3 N4 0.0(2)
C16 C22 N3 N4 178.36(18)
C23 C22 N3 Zn1 -164.44(15)
C16 C22 N3 Zn1 13.9(3)
C23 C24 N4 N3 0.3(2)
C25 C24 N4 N3 179.59(18)
C22 N3 N4 C24 -0.2(2)
Zn1 N3 N4 C24 165.93(14)
C42 C41 N5 O7 -18.2(3)
C40 C41 N5 O7 162.8(2)
C42 C41 N5 O8 161.8(2)
C40 C41 N5 O8 -17.2(3)
C44 C43 N6 O5 -7.5(3)
C42 C43 N6 O5 172.5(2)
C44 C43 N6 O6 172.8(2)
C42 C43 N6 O6 -7.2(3)
C33 C34 N7 O10 172.77(18)
C35 C34 N7 O10 -8.0(3)
C33 C34 N7 O9 -7.6(3)
C35 C34 N7 O9 171.63(18)
C37 C36 N8 O12 3.1(3)
C35 C36 N8 O12 -176.76(18)
C37 C36 N8 O11 -176.98(18)
C35 C36 N8 O11 3.1(3)
O2 C38 O1 Zn1 7.5(4)
C39 C38 O1 Zn1 -174.41(14)
O4 C31 O3 Zn1 -13.5(3)
C32 C31 O3 Zn1 166.35(13)
C38 O1 Zn1 O3 -125.7(2)
C38 O1 Zn1 N3 -1.0(2)
C38 O1 Zn1 N2 115.9(2)
C31 O3 Zn1 O1 -126.08(18)
C31 O3 Zn1 N3 112.87(18)
C31 O3 Zn1 N2 -12.17(19)
C22 N3 Zn1 O1 156.44(17)
N4 N3 Zn1 O1 -5.99(17)
C22 N3 Zn1 O3 -88.47(19)
N4 N3 Zn1 O3 109.10(15)
C22 N3 Zn1 N2 39.6(2)
N4 N3 Zn1 N2 -122.86(15)
C9 N2 Zn1 O1 -38.45(19)
N1 N2 Zn1 O1 132.18(15)
C9 N2 Zn1 O3 -148.48(17)
N1 N2 Zn1 O3 22.15(17)
C9 N2 Zn1 N3 81.40(18)
N1 N2 Zn1 N3 -107.96(15)
